data_7158144
loop_
_publ_author_name
'Zhan, Shao-Cong'
'Fang, Ren-Jie'
'Sun, Jing'
'Yan, Chao-Guo'

_publ_section_title
;
 Diastereoselective synthesis of spiro[carbazole-3,5'-pyrimidines] and
 spiro[carbazole-3,1'-cyclohexanes] <i>via</i> four-component reaction.
;
_journal_issue 28
_journal_name_full 'Organic &amp; biomolecular chemistry'
_journal_page_first 6322
_journal_page_last 6327
_journal_paper_doi 10.1039/d1ob01113h
_journal_volume 19
_journal_year 2021
_chemical_formula_moiety 'C34 H31 N3 O8'
_chemical_formula_sum 'C34 H31 N3 O8'
_chemical_formula_weight 609.62
_space_group_crystal_system monoclinic
_space_group_IT_number 14
_space_group_name_Hall '-P 2yn'
_space_group_name_H-M_alt 'P 1 21/n 1'
_atom_sites_solution_hydrogens geom
_audit_creation_method SHELXL-2014/7
_audit_update_record
;
2021-04-20 deposited with the CCDC.	2021-06-22 downloaded from the CCDC.
;
_cell_angle_alpha 90.000(4)
_cell_angle_beta 96.176(4)
_cell_angle_gamma 90
_cell_formula_units_Z 4
_cell_length_a 13.3152(19)
_cell_length_b 11.0682(15)
_cell_length_c 20.681
_cell_measurement_reflns_used 7763
_cell_measurement_temperature 296(2)
_cell_measurement_theta_max 24.02
_cell_measurement_theta_min 2.38
_cell_volume 3030.2(6)
_computing_structure_refinement 'SHELXL-2014/7 (Sheldrick, 2014)'
_diffrn_ambient_temperature 296(2)
_diffrn_measured_fraction_theta_full 0.995
_diffrn_measured_fraction_theta_max 0.995
_diffrn_measurement_device_type 'Bruker APEX-II CCD'
_diffrn_measurement_method '\f and \w scans'
_diffrn_radiation_type MoK\a
_diffrn_radiation_wavelength 0.71073
_diffrn_reflns_av_R_equivalents 0.2259
_diffrn_reflns_av_unetI/netI 0.1334
_diffrn_reflns_Laue_measured_fraction_full 0.995
_diffrn_reflns_Laue_measured_fraction_max 0.995
_diffrn_reflns_limit_h_max 16
_diffrn_reflns_limit_h_min -16
_diffrn_reflns_limit_k_max 13
_diffrn_reflns_limit_k_min -13
_diffrn_reflns_limit_l_max 20
_diffrn_reflns_limit_l_min -25
_diffrn_reflns_number 23239
_diffrn_reflns_point_group_measured_fraction_full 0.995
_diffrn_reflns_point_group_measured_fraction_max 0.995
_diffrn_reflns_theta_full 25.242
_diffrn_reflns_theta_max 25.999
_diffrn_reflns_theta_min 2.090
_exptl_absorpt_coefficient_mu 0.096
_exptl_absorpt_correction_T_max 0.7456
_exptl_absorpt_correction_T_min 0.6561
_exptl_absorpt_correction_type multi-scan
_exptl_absorpt_process_details sadabs
_exptl_crystal_colour yellow
_exptl_crystal_density_diffrn 1.336
_exptl_crystal_description block
_exptl_crystal_F_000 1280
_exptl_crystal_size_max 0.320
_exptl_crystal_size_mid 0.220
_exptl_crystal_size_min 0.200
_refine_diff_density_max 0.324
_refine_diff_density_min -0.341
_refine_diff_density_rms 0.053
_refine_ls_extinction_coef 0.0141(14)
_refine_ls_extinction_expression Fc^*^=kFc[1+0.001xFc^2^\l^3^/sin(2\q)]^-1/4^
_refine_ls_extinction_method 'SHELXL-2014/7 (Sheldrick 2014'
_refine_ls_goodness_of_fit_ref 1.117
_refine_ls_hydrogen_treatment constr
_refine_ls_matrix_type full
_refine_ls_number_parameters 421
_refine_ls_number_reflns 5934
_refine_ls_number_restraints 23
_refine_ls_restrained_S_all 1.120
_refine_ls_R_factor_all 0.1741
_refine_ls_R_factor_gt 0.1208
_refine_ls_shift/su_max 0.000
_refine_ls_shift/su_mean 0.000
_refine_ls_structure_factor_coef Fsqd
_refine_ls_weighting_details 'w=1/[\s^2^(Fo^2^)+7.6362P] where P=(Fo^2^+2Fc^2^)/3'
_refine_ls_weighting_scheme calc
_refine_ls_wR_factor_gt 0.2225
_refine_ls_wR_factor_ref 0.2476
_reflns_Friedel_coverage 0.000
_reflns_number_gt 3480
_reflns_number_total 5934
_reflns_threshold_expression 'I > 2\s(I)'
_cod_data_source_file d1ob01113h2.cif
_cod_data_source_block 3o
_cod_depositor_comments 'Adding full bibliography for 7158139--7158148.cif.'
_cod_original_sg_symbol_H-M 'P 21/n'
_cod_database_code 7158144
_shelx_shelxl_version_number 2014/7
_shelx_space_group_comment
;
The symmetry employed for this shelxl refinement is uniquely defined
by the following loop, which should always be used as a source of
symmetry information in preference to the above space-group names.
They are only intended as comments.
;
_shelx_estimated_absorpt_t_min 0.970
_shelx_estimated_absorpt_t_max 0.981

loop_
_space_group_symop_operation_xyz
'x, y, z'
'-x+1/2, y+1/2, -z+1/2'
'-x, -y, -z'
'x-1/2, -y-1/2, z-1/2'

loop_
_atom_site_label
_atom_site_type_symbol
_atom_site_fract_x
_atom_site_fract_y
_atom_site_fract_z
_atom_site_U_iso_or_equiv
_atom_site_adp_type
_atom_site_occupancy
_atom_site_site_symmetry_order
_atom_site_calc_flag
_atom_site_refinement_flags_posn
_atom_site_refinement_flags_adp
_atom_site_refinement_flags_occupancy
_atom_site_disorder_assembly
_atom_site_disorder_group
C1 C 0.2778(5) -0.2042(6) -0.0368(3) 0.0578(15) Uani 1 1 d . . . . .
C2 C 0.3015(5) -0.2957(7) -0.0778(3) 0.076(2) Uani 1 1 d . . . . .
H2 H 0.2913 -0.2854 -0.1227 0.091 Uiso 1 1 calc R U . . .
C3 C 0.3400(7) -0.4012(8) -0.0519(4) 0.099(3) Uani 1 1 d . . . . .
H3 H 0.3569 -0.4633 -0.0790 0.119 Uiso 1 1 calc R U . . .
C4 C 0.3541(7) -0.4160(7) 0.0161(4) 0.099(3) Uani 1 1 d . . . . .
H4 H 0.3801 -0.4884 0.0335 0.118 Uiso 1 1 calc R U . . .
C5 C 0.3305(6) -0.3263(6) 0.0572(3) 0.080(2) Uani 1 1 d . . . . .
H5 H 0.3399 -0.3375 0.1020 0.096 Uiso 1 1 calc R U . . .
C6 C 0.2922(5) -0.2177(5) 0.0309(3) 0.0532(14) Uani 1 1 d . . . . .
C7 C 0.2600(4) -0.1063(5) 0.0580(2) 0.0464(13) Uani 1 1 d . . . . .
C8 C 0.2301(4) -0.0308(5) 0.0081(2) 0.0454(13) Uani 1 1 d . . . . .
C9 C 0.1922(4) 0.0959(5) 0.0126(2) 0.0496(14) Uani 1 1 d . . . . .
H9 H 0.1224 0.1000 -0.0079 0.060 Uiso 1 1 calc R U . . .
C10 C 0.2578(5) 0.1826(7) -0.0226(3) 0.0685(19) Uani 1 1 d . . . . .
C11 C 0.2968(7) 0.2513(8) -0.1247(4) 0.106(2) Uani 1 1 d . U . . .
H11A H 0.3663 0.2248 -0.1242 0.127 Uiso 0.571(11) 1 calc R U P A 1
H11B H 0.2951 0.3341 -0.1094 0.127 Uiso 0.571(11) 1 calc R U P A 1
H11C H 0.2686 0.3320 -0.1239 0.127 Uiso 0.429(11) 1 calc R U P A 2
H11D H 0.2911 0.2249 -0.1697 0.127 Uiso 0.429(11) 1 calc R U P A 2
C12 C 0.2295(12) 0.2332(15) -0.2001(6) 0.112(4) Uani 0.571(11) 1 d . U P A 1
H12A H 0.2247 0.1487 -0.2106 0.168 Uiso 0.571(11) 1 calc R U P A 1
H12B H 0.2635 0.2746 -0.2323 0.168 Uiso 0.571(11) 1 calc R U P A 1
H12C H 0.1630 0.2661 -0.1995 0.168 Uiso 0.571(11) 1 calc R U P A 1
C12' C 0.4221(16) 0.257(2) -0.0953(10) 0.117(4) Uani 0.429(11) 1 d . U P A 2
H12D H 0.4293 0.2963 -0.0537 0.175 Uiso 0.429(11) 1 calc R U P A 2
H12E H 0.4587 0.3017 -0.1250 0.175 Uiso 0.429(11) 1 calc R U P A 2
H12F H 0.4486 0.1765 -0.0908 0.175 Uiso 0.429(11) 1 calc R U P A 2
C13 C 0.2627(4) -0.0702(5) 0.1280(2) 0.0459(13) Uani 1 1 d . . . . .
H13 H 0.2406 -0.1405 0.1516 0.055 Uiso 1 1 calc R U . . .
C14 C 0.3691(4) -0.0400(5) 0.1573(2) 0.0443(12) Uani 1 1 d . . . . .
C15 C 0.4058(4) -0.0914(5) 0.2163(2) 0.0532(14) Uani 1 1 d . . . . .
H15 H 0.3646 -0.1411 0.2383 0.064 Uiso 1 1 calc R U . . .
C16 C 0.5035(5) -0.0685(7) 0.2420(3) 0.0679(19) Uani 1 1 d . . . . .
H16 H 0.5289 -0.1021 0.2817 0.081 Uiso 1 1 calc R U . . .
C17 C 0.5626(4) 0.0039(7) 0.2086(3) 0.0638(17) Uani 1 1 d . . . . .
C18 C 0.5288(4) 0.0566(6) 0.1501(3) 0.0603(16) Uani 1 1 d . . . . .
H18 H 0.5707 0.1058 0.1283 0.072 Uiso 1 1 calc R U . . .
C19 C 0.4314(4) 0.0340(5) 0.1249(3) 0.0530(14) Uani 1 1 d . . . . .
H19 H 0.4065 0.0687 0.0855 0.064 Uiso 1 1 calc R U . . .
C20 C 0.0779(4) -0.0293(5) 0.1241(2) 0.0432(12) Uani 1 1 d . . . . .
C21 C 0.0411(5) -0.0972(5) 0.1802(2) 0.0559(15) Uani 1 1 d . . . . .
H21A H 0.0782 -0.1724 0.1863 0.067 Uiso 1 1 calc R U . . .
H21B H -0.0297 -0.1169 0.1695 0.067 Uiso 1 1 calc R U . . .
C22 C 0.0535(4) -0.0260(6) 0.2433(2) 0.0521(14) Uani 1 1 d . . . . .
C23 C -0.0114(5) 0.0889(7) 0.2373(3) 0.0733(19) Uani 1 1 d . . . . .
H23A H -0.0808 0.0673 0.2255 0.110 Uiso 1 1 calc R U . . .
H23B H 0.0111 0.1404 0.2044 0.110 Uiso 1 1 calc R U . . .
H23C H -0.0052 0.1307 0.2782 0.110 Uiso 1 1 calc R U . . .
C24 C 0.0238(5) -0.1043(7) 0.2985(3) 0.081(2) Uani 1 1 d . . . . .
H24A H -0.0456 -0.1281 0.2894 0.121 Uiso 1 1 calc R U . . .
H24B H 0.0325 -0.0594 0.3384 0.121 Uiso 1 1 calc R U . . .
H24C H 0.0658 -0.1750 0.3025 0.121 Uiso 1 1 calc R U . . .
C25 C 0.1642(4) 0.0097(5) 0.2572(2) 0.0506(14) Uani 1 1 d . . . . .
H25A H 0.1733 0.0556 0.2973 0.061 Uiso 1 1 calc R U . . .
H25B H 0.2050 -0.0628 0.2633 0.061 Uiso 1 1 calc R U . . .
C26 C 0.2004(4) 0.0832(5) 0.2039(2) 0.0422(12) Uani 1 1 d . . . . .
C27 C 0.1812(4) 0.0337(5) 0.1336(2) 0.0414(12) Uani 1 1 d . . . . .
C28 C 0.1954(4) 0.1373(5) 0.0841(2) 0.0437(12) Uani 1 1 d . . . . .
H28 H 0.2644 0.1669 0.0957 0.052 Uiso 1 1 calc R U . . .
C29 C 0.1282(4) 0.2475(5) 0.0871(2) 0.0451(12) Uani 1 1 d . . . . .
C30 C 0.1719(4) 0.3568(5) 0.1079(3) 0.0577(16) Uani 1 1 d . . . . .
H30 H 0.2405 0.3585 0.1223 0.069 Uiso 1 1 calc R U . . .
C31 C 0.1178(5) 0.4618(6) 0.1080(3) 0.0660(18) Uani 1 1 d . . . . .
H31 H 0.1488 0.5336 0.1225 0.079 Uiso 1 1 calc R U . . .
C32 C 0.0179(5) 0.4588(5) 0.0865(3) 0.0551(15) Uani 1 1 d . . . . .
C33 C -0.0290(4) 0.3537(6) 0.0649(3) 0.0574(15) Uani 1 1 d . . . . .
H33 H -0.0976 0.3538 0.0506 0.069 Uiso 1 1 calc R U . . .
C34 C 0.0253(4) 0.2488(5) 0.0645(3) 0.0511(14) Uani 1 1 d . . . . .
H34 H -0.0064 0.1780 0.0490 0.061 Uiso 1 1 calc R U . . .
N1 N 0.2395(4) -0.0888(5) -0.0497(2) 0.0581(13) Uani 1 1 d . . . . .
H1 H 0.2241 -0.0585 -0.0877 0.070 Uiso 1 1 calc R U . . .
N2 N 0.6683(4) 0.0212(9) 0.2339(3) 0.114(3) Uani 1 1 d . . . . .
N3 N -0.0413(5) 0.5715(6) 0.0863(3) 0.0790(17) Uani 1 1 d . . . . .
O1 O 0.3191(4) 0.2507(7) 0.0021(3) 0.119(2) Uani 1 1 d . . . . .
O2 O 0.2361(4) 0.1685(4) -0.0870(2) 0.0901(15) Uani 1 1 d . U . . .
O3 O 0.6956(4) -0.0177(9) 0.2886(3) 0.156(4) Uani 1 1 d . . . . .
O4 O 0.7224(4) 0.0726(9) 0.1988(3) 0.155(4) Uani 1 1 d . . . . .
O5 O 0.0285(3) -0.0264(4) 0.07167(17) 0.0610(11) Uani 1 1 d . . . . .
O6 O 0.2471(3) 0.1775(4) 0.21512(17) 0.0569(10) Uani 1 1 d . . . . .
O7 O -0.1268(4) 0.5716(5) 0.0594(3) 0.1006(17) Uani 1 1 d . . . . .
O8 O -0.0015(6) 0.6592(6) 0.1112(4) 0.168(4) Uani 1 1 d . . . . .

loop_
_atom_site_aniso_label
_atom_site_aniso_U_11
_atom_site_aniso_U_22
_atom_site_aniso_U_33
_atom_site_aniso_U_23
_atom_site_aniso_U_13
_atom_site_aniso_U_12
C1 0.067(4) 0.064(4) 0.044(3) -0.006(3) 0.017(3) -0.014(3)
C2 0.089(5) 0.091(6) 0.052(3) -0.016(4) 0.030(3) -0.020(4)
C3 0.152(8) 0.063(5) 0.091(6) -0.020(4) 0.047(5) -0.013(5)
C4 0.153(8) 0.055(4) 0.095(6) 0.000(4) 0.043(5) 0.009(5)
C5 0.137(7) 0.047(4) 0.060(4) 0.003(3) 0.029(4) 0.001(4)
C6 0.070(4) 0.046(3) 0.046(3) 0.004(2) 0.015(3) -0.009(3)
C7 0.056(3) 0.044(3) 0.040(3) 0.000(2) 0.006(2) -0.003(3)
C8 0.050(3) 0.053(3) 0.034(2) 0.003(2) 0.004(2) -0.004(3)
C9 0.045(3) 0.059(4) 0.044(3) 0.018(3) -0.003(2) 0.002(3)
C10 0.072(4) 0.070(5) 0.067(4) 0.036(4) 0.022(3) 0.013(4)
C11 0.139(5) 0.092(4) 0.095(4) 0.041(3) 0.048(3) 0.011(4)
C12 0.144(9) 0.107(8) 0.092(6) 0.050(6) 0.040(6) 0.021(8)
C12' 0.134(6) 0.106(9) 0.120(9) 0.026(8) 0.057(7) 0.008(8)
C13 0.059(3) 0.040(3) 0.037(2) 0.008(2) 0.001(2) -0.003(3)
C14 0.050(3) 0.043(3) 0.039(2) 0.006(2) 0.001(2) 0.005(3)
C15 0.055(3) 0.061(4) 0.043(3) 0.013(3) 0.003(2) 0.011(3)
C16 0.063(4) 0.102(5) 0.037(3) 0.008(3) -0.003(3) 0.011(4)
C17 0.045(3) 0.090(5) 0.055(3) -0.002(3) 0.000(3) 0.014(3)
C18 0.048(3) 0.072(4) 0.061(3) 0.012(3) 0.002(3) 0.003(3)
C19 0.049(3) 0.055(3) 0.052(3) 0.013(3) -0.006(2) 0.004(3)
C20 0.049(3) 0.039(3) 0.040(3) -0.001(2) -0.004(2) -0.009(2)
C21 0.071(4) 0.053(3) 0.043(3) 0.000(3) 0.002(3) -0.015(3)
C22 0.048(3) 0.063(4) 0.045(3) 0.002(3) 0.009(2) -0.007(3)
C23 0.051(4) 0.088(5) 0.082(4) -0.011(4) 0.010(3) 0.005(4)
C24 0.092(5) 0.097(6) 0.056(4) 0.007(4) 0.017(3) -0.028(4)
C25 0.060(3) 0.057(3) 0.033(2) -0.003(2) -0.002(2) 0.004(3)
C26 0.037(3) 0.042(3) 0.045(3) -0.005(2) -0.010(2) 0.000(2)
C27 0.051(3) 0.040(3) 0.032(2) 0.002(2) -0.002(2) -0.007(2)
C28 0.045(3) 0.040(3) 0.043(3) 0.006(2) -0.008(2) -0.005(2)
C29 0.051(3) 0.041(3) 0.041(3) 0.005(2) -0.005(2) -0.008(3)
C30 0.055(3) 0.046(3) 0.067(4) 0.002(3) -0.017(3) -0.008(3)
C31 0.078(4) 0.044(4) 0.072(4) -0.005(3) -0.015(3) -0.004(3)
C32 0.068(4) 0.049(3) 0.047(3) -0.002(3) 0.000(3) 0.011(3)
C33 0.049(3) 0.063(4) 0.060(3) 0.008(3) 0.004(3) 0.005(3)
C34 0.046(3) 0.047(3) 0.059(3) -0.001(3) 0.001(3) -0.002(3)
N1 0.064(3) 0.079(4) 0.031(2) 0.003(2) 0.007(2) -0.005(3)
N2 0.049(3) 0.219(9) 0.073(4) 0.033(5) -0.009(3) -0.013(5)
N3 0.091(4) 0.070(4) 0.073(4) -0.014(3) -0.006(3) 0.022(4)
O1 0.093(4) 0.142(6) 0.119(5) 0.061(4) -0.008(3) -0.054(4)
O2 0.130(4) 0.076(3) 0.072(3) 0.033(2) 0.048(3) 0.017(3)
O3 0.079(4) 0.289(10) 0.092(4) 0.070(5) -0.030(3) -0.022(5)
O4 0.049(3) 0.311(11) 0.103(4) 0.070(6) -0.007(3) -0.026(5)
O5 0.066(3) 0.067(3) 0.045(2) 0.0095(19) -0.0175(18) -0.025(2)
O6 0.062(2) 0.050(2) 0.055(2) -0.0051(18) -0.0145(18) -0.007(2)
O7 0.090(4) 0.077(4) 0.133(5) -0.004(3) 0.002(3) 0.032(3)
O8 0.184(7) 0.079(4) 0.218(8) -0.076(5) -0.087(6) 0.045(5)

loop_
_atom_type_symbol
_atom_type_description
_atom_type_scat_dispersion_real
_atom_type_scat_dispersion_imag
_atom_type_scat_source
C C 0.0033 0.0016 'International Tables Vol C Tables 4.2.6.8 and 6.1.1.4'
H H 0.0000 0.0000 'International Tables Vol C Tables 4.2.6.8 and 6.1.1.4'
N N 0.0061 0.0033 'International Tables Vol C Tables 4.2.6.8 and 6.1.1.4'
O O 0.0106 0.0060 'International Tables Vol C Tables 4.2.6.8 and 6.1.1.4'

loop_
_geom_angle_atom_site_label_1
_geom_angle_atom_site_label_2
_geom_angle_atom_site_label_3
_geom_angle
_geom_angle_site_symmetry_1
_geom_angle_site_symmetry_3
_geom_angle_publ_flag
C2 C1 N1 131.3(6) . . ?
C2 C1 C6 121.4(6) . . ?
N1 C1 C6 107.3(5) . . ?
C3 C2 C1 119.2(6) . . ?
C3 C2 H2 120.4 . . ?
C1 C2 H2 120.4 . . ?
C2 C3 C4 119.8(7) . . ?
C2 C3 H3 120.1 . . ?
C4 C3 H3 120.1 . . ?
C5 C4 C3 121.5(8) . . ?
C5 C4 H4 119.3 . . ?
C3 C4 H4 119.3 . . ?
C4 C5 C6 118.9(6) . . ?
C4 C5 H5 120.5 . . ?
C6 C5 H5 120.5 . . ?
C5 C6 C1 119.2(6) . . ?
C5 C6 C7 134.4(5) . . ?
C1 C6 C7 106.4(5) . . ?
C8 C7 C6 107.9(4) . . ?
C8 C7 C13 123.2(5) . . ?
C6 C7 C13 128.8(5) . . ?
C7 C8 N1 109.1(5) . . ?
C7 C8 C9 127.2(5) . . ?
N1 C8 C9 123.7(5) . . ?
C8 C9 C10 110.1(5) . . ?
C8 C9 C28 111.3(4) . . ?
C10 C9 C28 108.1(5) . . ?
C8 C9 H9 109.1 . . ?
C10 C9 H9 109.1 . . ?
C28 C9 H9 109.1 . . ?
O1 C10 O2 124.6(6) . . ?
O1 C10 C9 126.5(6) . . ?
O2 C10 C9 109.0(6) . . ?
O2 C11 C12' 113.5(9) . . ?
O2 C11 C12 98.2(8) . . ?
O2 C11 H11A 112.1 . . ?
C12 C11 H11A 112.1 . . ?
O2 C11 H11B 112.1 . . ?
C12 C11 H11B 112.1 . . ?
H11A C11 H11B 109.8 . . ?
O2 C11 H11C 108.9 . . ?
C12' C11 H11C 108.9 . . ?
O2 C11 H11D 108.9 . . ?
C12' C11 H11D 108.9 . . ?
H11C C11 H11D 107.7 . . ?
C11 C12 H12A 109.5 . . ?
C11 C12 H12B 109.5 . . ?
H12A C12 H12B 109.5 . . ?
C11 C12 H12C 109.5 . . ?
H12A C12 H12C 109.5 . . ?
H12B C12 H12C 109.5 . . ?
C11 C12' H12D 109.5 . . ?
C11 C12' H12E 109.5 . . ?
H12D C12' H12E 109.5 . . ?
C11 C12' H12F 109.5 . . ?
H12D C12' H12F 109.5 . . ?
H12E C12' H12F 109.5 . . ?
C7 C13 C14 111.6(4) . . ?
C7 C13 C27 108.5(4) . . ?
C14 C13 C27 115.2(4) . . ?
C7 C13 H13 107.1 . . ?
C14 C13 H13 107.1 . . ?
C27 C13 H13 107.1 . . ?
C15 C14 C19 119.7(5) . . ?
C15 C14 C13 119.1(5) . . ?
C19 C14 C13 121.2(4) . . ?
C16 C15 C14 119.6(5) . . ?
C16 C15 H15 120.2 . . ?
C14 C15 H15 120.2 . . ?
C17 C16 C15 119.1(5) . . ?
C17 C16 H16 120.4 . . ?
C15 C16 H16 120.4 . . ?
C16 C17 C18 122.9(5) . . ?
C16 C17 N2 118.8(6) . . ?
C18 C17 N2 118.1(6) . . ?
C19 C18 C17 117.7(6) . . ?
C19 C18 H18 121.2 . . ?
C17 C18 H18 121.2 . . ?
C18 C19 C14 121.0(5) . . ?
C18 C19 H19 119.5 . . ?
C14 C19 H19 119.5 . . ?
O5 C20 C21 120.9(5) . . ?
O5 C20 C27 119.8(4) . . ?
C21 C20 C27 119.2(4) . . ?
C20 C21 C22 112.9(5) . . ?
C20 C21 H21A 109.0 . . ?
C22 C21 H21A 109.0 . . ?
C20 C21 H21B 109.0 . . ?
C22 C21 H21B 109.0 . . ?
H21A C21 H21B 107.8 . . ?
C24 C22 C21 109.7(5) . . ?
C24 C22 C25 109.4(5) . . ?
C21 C22 C25 108.1(4) . . ?
C24 C22 C23 110.1(5) . . ?
C21 C22 C23 110.5(5) . . ?
C25 C22 C23 109.0(5) . . ?
C22 C23 H23A 109.5 . . ?
C22 C23 H23B 109.5 . . ?
H23A C23 H23B 109.5 . . ?
C22 C23 H23C 109.5 . . ?
H23A C23 H23C 109.5 . . ?
H23B C23 H23C 109.5 . . ?
C22 C24 H24A 109.5 . . ?
C22 C24 H24B 109.5 . . ?
H24A C24 H24B 109.5 . . ?
C22 C24 H24C 109.5 . . ?
H24A C24 H24C 109.5 . . ?
H24B C24 H24C 109.5 . . ?
C26 C25 C22 112.7(4) . . ?
C26 C25 H25A 109.1 . . ?
C22 C25 H25A 109.1 . . ?
C26 C25 H25B 109.1 . . ?
C22 C25 H25B 109.1 . . ?
H25A C25 H25B 107.8 . . ?
O6 C26 C25 121.5(4) . . ?
O6 C26 C27 120.7(5) . . ?
C25 C26 C27 117.8(4) . . ?
C20 C27 C26 109.7(4) . . ?
C20 C27 C28 114.8(4) . . ?
C26 C27 C28 109.6(4) . . ?
C20 C27 C13 105.7(4) . . ?
C26 C27 C13 106.2(4) . . ?
C28 C27 C13 110.5(4) . . ?
C29 C28 C9 108.8(4) . . ?
C29 C28 C27 116.7(4) . . ?
C9 C28 C27 114.7(4) . . ?
C29 C28 H28 105.2 . . ?
C9 C28 H28 105.2 . . ?
C27 C28 H28 105.2 . . ?
C30 C29 C34 117.2(5) . . ?
C30 C29 C28 118.8(5) . . ?
C34 C29 C28 123.7(5) . . ?
C31 C30 C29 122.5(5) . . ?
C31 C30 H30 118.8 . . ?
C29 C30 H30 118.8 . . ?
C32 C31 C30 118.4(6) . . ?
C32 C31 H31 120.8 . . ?
C30 C31 H31 120.8 . . ?
C31 C32 C33 121.6(6) . . ?
C31 C32 N3 119.0(6) . . ?
C33 C32 N3 119.4(5) . . ?
C34 C33 C32 120.0(5) . . ?
C34 C33 H33 120.0 . . ?
C32 C33 H33 120.0 . . ?
C33 C34 C29 120.3(5) . . ?
C33 C34 H34 119.9 . . ?
C29 C34 H34 119.9 . . ?
C8 N1 C1 109.2(4) . . ?
C8 N1 H1 125.4 . . ?
C1 N1 H1 125.4 . . ?
O4 N2 O3 125.2(6) . . ?
O4 N2 C17 117.2(6) . . ?
O3 N2 C17 117.6(7) . . ?
O8 N3 O7 123.3(7) . . ?
O8 N3 C32 118.2(6) . . ?
O7 N3 C32 118.5(6) . . ?
C10 O2 C11 112.0(6) . . ?

loop_
_geom_bond_atom_site_label_1
_geom_bond_atom_site_label_2
_geom_bond_distance
_geom_bond_site_symmetry_2
_geom_bond_publ_flag
C1 C2 1.380(9) . ?
C1 N1 1.390(8) . ?
C1 C6 1.400(7) . ?
C2 C3 1.363(11) . ?
C2 H2 0.9300 . ?
C3 C4 1.408(11) . ?
C3 H3 0.9300 . ?
C4 C5 1.365(9) . ?
C4 H4 0.9300 . ?
C5 C6 1.393(9) . ?
C5 H5 0.9300 . ?
C6 C7 1.439(8) . ?
C7 C8 1.354(7) . ?
C7 C13 1.500(7) . ?
C8 N1 1.373(6) . ?
C8 C9 1.496(8) . ?
C9 C10 1.533(8) . ?
C9 C28 1.545(7) . ?
C9 H9 0.9800 . ?
C10 O1 1.186(9) . ?
C10 O2 1.341(8) . ?
C11 O2 1.496(8) . ?
C11 C12' 1.71(2) . ?
C11 C12 1.726(17) . ?
C11 H11A 0.9700 . ?
C11 H11B 0.9700 . ?
C11 H11C 0.9700 . ?
C11 H11D 0.9700 . ?
C12 H12A 0.9600 . ?
C12 H12B 0.9600 . ?
C12 H12C 0.9600 . ?
C12' H12D 0.9600 . ?
C12' H12E 0.9600 . ?
C12' H12F 0.9600 . ?
C13 C14 1.518(7) . ?
C13 C27 1.594(7) . ?
C13 H13 0.9800 . ?
C14 C15 1.386(7) . ?
C14 C19 1.388(7) . ?
C15 C16 1.376(8) . ?
C15 H15 0.9300 . ?
C16 C17 1.362(9) . ?
C16 H16 0.9300 . ?
C17 C18 1.376(8) . ?
C17 N2 1.460(8) . ?
C18 C19 1.367(7) . ?
C18 H18 0.9300 . ?
C19 H19 0.9300 . ?
C20 O5 1.207(6) . ?
C20 C21 1.506(7) . ?
C20 C27 1.537(7) . ?
C21 C22 1.519(7) . ?
C21 H21A 0.9700 . ?
C21 H21B 0.9700 . ?
C22 C24 1.518(8) . ?
C22 C25 1.523(7) . ?
C22 C23 1.536(9) . ?
C23 H23A 0.9600 . ?
C23 H23B 0.9600 . ?
C23 H23C 0.9600 . ?
C24 H24A 0.9600 . ?
C24 H24B 0.9600 . ?
C24 H24C 0.9600 . ?
C25 C26 1.492(7) . ?
C25 H25A 0.9700 . ?
C25 H25B 0.9700 . ?
C26 O6 1.224(6) . ?
C26 C27 1.548(6) . ?
C27 C28 1.562(7) . ?
C28 C29 1.519(7) . ?
C28 H28 0.9800 . ?
C29 C30 1.390(7) . ?
C29 C34 1.400(7) . ?
C30 C31 1.367(8) . ?
C30 H30 0.9300 . ?
C31 C32 1.357(8) . ?
C31 H31 0.9300 . ?
C32 C33 1.372(8) . ?
C32 N3 1.476(8) . ?
C33 C34 1.368(8) . ?
C33 H33 0.9300 . ?
C34 H34 0.9300 . ?
N1 H1 0.8600 . ?
N2 O4 1.219(8) . ?
N2 O3 1.227(8) . ?
N3 O8 1.195(8) . ?
N3 O7 1.213(7) . ?

loop_
_geom_hbond_atom_site_label_D
_geom_hbond_atom_site_label_H
_geom_hbond_atom_site_label_A
_geom_hbond_distance_DH
_geom_hbond_distance_HA
_geom_hbond_distance_DA
_geom_hbond_angle_DHA
_geom_hbond_site_symmetry_A
N1 H1 O2 0.86 2.52 2.949(7) 112.0 .
N1 H1 O4 0.86 2.48 3.183(7) 139.4 3_655

loop_
_geom_torsion_atom_site_label_1
_geom_torsion_atom_site_label_2
_geom_torsion_atom_site_label_3
_geom_torsion_atom_site_label_4
_geom_torsion
_geom_torsion_site_symmetry_1
_geom_torsion_site_symmetry_2
_geom_torsion_site_symmetry_3
_geom_torsion_site_symmetry_4
_geom_torsion_publ_flag
N1 C1 C2 C3 179.0(7) . . . . ?
C6 C1 C2 C3 -0.2(10) . . . . ?
C1 C2 C3 C4 0.6(12) . . . . ?
C2 C3 C4 C5 -0.4(14) . . . . ?
C3 C4 C5 C6 -0.4(13) . . . . ?
C4 C5 C6 C1 0.8(11) . . . . ?
C4 C5 C6 C7 -179.8(7) . . . . ?
C2 C1 C6 C5 -0.5(10) . . . . ?
N1 C1 C6 C5 -179.9(6) . . . . ?
C2 C1 C6 C7 179.9(6) . . . . ?
N1 C1 C6 C7 0.6(6) . . . . ?
C5 C6 C7 C8 179.5(7) . . . . ?
C1 C6 C7 C8 -1.1(6) . . . . ?
C5 C6 C7 C13 2.9(11) . . . . ?
C1 C6 C7 C13 -177.6(5) . . . . ?
C6 C7 C8 N1 1.1(6) . . . . ?
C13 C7 C8 N1 178.0(5) . . . . ?
C6 C7 C8 C9 -178.9(5) . . . . ?
C13 C7 C8 C9 -2.1(9) . . . . ?
C7 C8 C9 C10 122.7(6) . . . . ?
N1 C8 C9 C10 -57.4(7) . . . . ?
C7 C8 C9 C28 2.8(8) . . . . ?
N1 C8 C9 C28 -177.2(5) . . . . ?
C8 C9 C10 O1 -105.2(8) . . . . ?
C28 C9 C10 O1 16.6(9) . . . . ?
C8 C9 C10 O2 74.0(6) . . . . ?
C28 C9 C10 O2 -164.3(5) . . . . ?
C8 C7 C13 C14 -101.3(6) . . . . ?
C6 C7 C13 C14 74.8(7) . . . . ?
C8 C7 C13 C27 26.6(7) . . . . ?
C6 C7 C13 C27 -157.3(5) . . . . ?
C7 C13 C14 C15 -130.8(5) . . . . ?
C27 C13 C14 C15 104.9(6) . . . . ?
C7 C13 C14 C19 46.5(7) . . . . ?
C27 C13 C14 C19 -77.7(6) . . . . ?
C19 C14 C15 C16 0.0(9) . . . . ?
C13 C14 C15 C16 177.4(5) . . . . ?
C14 C15 C16 C17 -0.4(10) . . . . ?
C15 C16 C17 C18 0.4(11) . . . . ?
C15 C16 C17 N2 -175.8(7) . . . . ?
C16 C17 C18 C19 -0.1(10) . . . . ?
N2 C17 C18 C19 176.2(7) . . . . ?
C17 C18 C19 C14 -0.3(9) . . . . ?
C15 C14 C19 C18 0.3(9) . . . . ?
C13 C14 C19 C18 -177.0(5) . . . . ?
O5 C20 C21 C22 -134.9(6) . . . . ?
C27 C20 C21 C22 47.0(7) . . . . ?
C20 C21 C22 C24 -174.9(5) . . . . ?
C20 C21 C22 C25 -55.7(6) . . . . ?
C20 C21 C22 C23 63.5(6) . . . . ?
C24 C22 C25 C26 177.9(5) . . . . ?
C21 C22 C25 C26 58.5(6) . . . . ?
C23 C22 C25 C26 -61.7(6) . . . . ?
C22 C25 C26 O6 131.1(5) . . . . ?
C22 C25 C26 C27 -51.5(6) . . . . ?
O5 C20 C27 C26 147.1(5) . . . . ?
C21 C20 C27 C26 -34.8(6) . . . . ?
O5 C20 C27 C28 23.2(7) . . . . ?
C21 C20 C27 C28 -158.6(5) . . . . ?
O5 C20 C27 C13 -98.9(6) . . . . ?
C21 C20 C27 C13 79.3(5) . . . . ?
O6 C26 C27 C20 -145.7(5) . . . . ?
C25 C26 C27 C20 36.9(6) . . . . ?
O6 C26 C27 C28 -18.9(6) . . . . ?
C25 C26 C27 C28 163.7(4) . . . . ?
O6 C26 C27 C13 100.5(5) . . . . ?
C25 C26 C27 C13 -76.8(5) . . . . ?
C7 C13 C27 C20 73.6(5) . . . . ?
C14 C13 C27 C20 -160.5(4) . . . . ?
C7 C13 C27 C26 -169.9(4) . . . . ?
C14 C13 C27 C26 -44.1(5) . . . . ?
C7 C13 C27 C28 -51.1(5) . . . . ?
C14 C13 C27 C28 74.7(5) . . . . ?
C8 C9 C28 C29 -162.8(4) . . . . ?
C10 C9 C28 C29 76.2(5) . . . . ?
C8 C9 C28 C27 -30.1(6) . . . . ?
C10 C9 C28 C27 -151.1(4) . . . . ?
C20 C27 C28 C29 65.0(6) . . . . ?
C26 C27 C28 C29 -58.8(5) . . . . ?
C13 C27 C28 C29 -175.6(4) . . . . ?
C20 C27 C28 C9 -63.8(6) . . . . ?
C26 C27 C28 C9 172.3(4) . . . . ?
C13 C27 C28 C9 55.6(5) . . . . ?
C9 C28 C29 C30 -116.2(5) . . . . ?
C27 C28 C29 C30 112.2(6) . . . . ?
C9 C28 C29 C34 57.7(6) . . . . ?
C27 C28 C29 C34 -74.0(6) . . . . ?
C34 C29 C30 C31 1.4(9) . . . . ?
C28 C29 C30 C31 175.6(5) . . . . ?
C29 C30 C31 C32 -0.5(10) . . . . ?
C30 C31 C32 C33 -0.1(9) . . . . ?
C30 C31 C32 N3 -179.9(6) . . . . ?
C31 C32 C33 C34 -0.3(9) . . . . ?
N3 C32 C33 C34 179.5(5) . . . . ?
C32 C33 C34 C29 1.2(9) . . . . ?
C30 C29 C34 C33 -1.7(8) . . . . ?
C28 C29 C34 C33 -175.7(5) . . . . ?
C7 C8 N1 C1 -0.8(6) . . . . ?
C9 C8 N1 C1 179.2(5) . . . . ?
C2 C1 N1 C8 -179.2(6) . . . . ?
C6 C1 N1 C8 0.1(6) . . . . ?
C16 C17 N2 O4 170.2(9) . . . . ?
C18 C17 N2 O4 -6.2(13) . . . . ?
C16 C17 N2 O3 -9.3(13) . . . . ?
C18 C17 N2 O3 174.2(9) . . . . ?
C31 C32 N3 O8 -7.5(10) . . . . ?
C33 C32 N3 O8 172.7(8) . . . . ?
C31 C32 N3 O7 170.6(6) . . . . ?
C33 C32 N3 O7 -9.2(9) . . . . ?
O1 C10 O2 C11 -1.3(10) . . . . ?
C9 C10 O2 C11 179.5(5) . . . . ?
C12' C11 O2 C10 44.8(12) . . . . ?
C12 C11 O2 C10 -166.9(7) . . . . ?
